data_2222585
loop_
_publ_author_name
'Aravindhan, S.'
'Ponnuswamy, S.'
'Umamaheswari, J.'
'Ramesh, P.'
'Ponnuswamy, M. N.'

_publ_section_title 1-Benzoyl-<i>c</i>-3,<i>t</i>-3-dimethyl-<i>r</i>-2,<i>c</i>-6-diphenylpiperidin-4-one
_journal_coeditor_code BT2990
_journal_issue 8
_journal_name_full 'Acta Crystallographica Section E'
_journal_page_first o1975
_journal_paper_doi 10.1107/S1600536809028037
_journal_volume 65
_journal_year 2009
_chemical_formula_iupac 'C26 H25 N O2'
_chemical_formula_moiety 'C26 H25 N O2'
_chemical_formula_sum 'C26 H25 N O2'
_chemical_formula_weight 383.47
_chemical_name_systematic 1-Benzoyl-<i>c</i>-3,<i>t</i>-3-dimethyl-<i>r</i>-2,<i>c</i>-6-diphenylpiperidin-4-one
_space_group_IT_number 14
_symmetry_cell_setting monoclinic
_symmetry_space_group_name_Hall '-P 2ybc'
_symmetry_space_group_name_H-M 'P 1 21/c 1'
_atom_sites_solution_hydrogens geom
_atom_sites_solution_primary direct
_atom_sites_solution_secondary difmap
_audit_creation_method SHELXL-97
_cell_angle_alpha 90.00
_cell_angle_beta 94.987(3)
_cell_angle_gamma 90.00
_cell_formula_units_Z 4
_cell_length_a 10.8540(9)
_cell_length_b 17.8050(17)
_cell_length_c 10.8853(10)
_cell_measurement_reflns_used 5746
_cell_measurement_temperature 293(2)
_cell_measurement_theta_max 30.43
_cell_measurement_theta_min 1.88
_cell_volume 2095.7(3)
_computing_cell_refinement 'SAINT (Bruker, 2004)'
_computing_data_collection 'APEX2 (Bruker, 2004)'
_computing_data_reduction 'SAINT (Bruker, 2004)'
_computing_molecular_graphics 'ORTEP-3 (Farrugia, 1997)'
_computing_publication_material 'SHELXL97 (Sheldrick, 2008) and PLATON (Spek, 2009)'
_computing_structure_refinement 'SHELXL97 (Sheldrick, 2008)'
_computing_structure_solution 'SHELXS97 (Sheldrick, 2008)'
_diffrn_ambient_temperature 293(2)
_diffrn_measured_fraction_theta_full 0.995
_diffrn_measured_fraction_theta_max 0.975
_diffrn_measurement_device_type 'Bruker Kappa APEXII area-detector'
_diffrn_measurement_method '\w and \f'
_diffrn_radiation_monochromator graphite
_diffrn_radiation_source 'fine-focus sealed tube'
_diffrn_radiation_type MoK\a
_diffrn_radiation_wavelength 0.71073
_diffrn_reflns_av_R_equivalents 0.0376
_diffrn_reflns_av_sigmaI/netI 0.0347
_diffrn_reflns_limit_h_max 13
_diffrn_reflns_limit_h_min -15
_diffrn_reflns_limit_k_max 25
_diffrn_reflns_limit_k_min -25
_diffrn_reflns_limit_l_max 15
_diffrn_reflns_limit_l_min -15
_diffrn_reflns_number 27356
_diffrn_reflns_theta_full 25.00
_diffrn_reflns_theta_max 30.43
_diffrn_reflns_theta_min 1.88
_diffrn_standards_decay_% 0
_diffrn_standards_interval_time 0
_diffrn_standards_number 0
_exptl_absorpt_coefficient_mu 0.076
_exptl_absorpt_correction_T_max 0.985
_exptl_absorpt_correction_T_min 0.977
_exptl_absorpt_correction_type multi-scan
_exptl_absorpt_process_details '(SADABS; Sheldrick, 2001)'
_exptl_crystal_colour Colorless
_exptl_crystal_density_diffrn 1.215
_exptl_crystal_density_method 'not measured'
_exptl_crystal_description Block
_exptl_crystal_F_000 816
_exptl_crystal_size_max 0.30
_exptl_crystal_size_mid 0.25
_exptl_crystal_size_min 0.20
_refine_diff_density_max 0.237
_refine_diff_density_min -0.171
_refine_ls_extinction_coef 0.0078(16)
_refine_ls_extinction_expression Fc^*^=kFc[1+0.001xFc^2^\l^3^/sin(2\q)]^-1/4^
_refine_ls_extinction_method 'SHELXL97 (Sheldrick, 2008)'
_refine_ls_goodness_of_fit_ref 0.983
_refine_ls_hydrogen_treatment constr
_refine_ls_matrix_type full
_refine_ls_number_parameters 265
_refine_ls_number_reflns 6189
_refine_ls_number_restraints 0
_refine_ls_restrained_S_all 0.983
_refine_ls_R_factor_all 0.0874
_refine_ls_R_factor_gt 0.0501
_refine_ls_shift/su_max 0.011
_refine_ls_shift/su_mean 0.001
_refine_ls_structure_factor_coef Fsqd
_refine_ls_weighting_details 'calc w=1/[\s^2^(Fo^2^)+(0.0728P)^2^+0.3353P] where P=(Fo^2^+2Fc^2^)/3'
_refine_ls_weighting_scheme calc
_refine_ls_wR_factor_gt 0.1273
_refine_ls_wR_factor_ref 0.1523
_reflns_number_gt 3897
_reflns_number_total 6189
_reflns_threshold_expression I>2\s(I)
_cod_data_source_file bt2990.cif
_cod_data_source_block I
_cod_depositor_comments
;
The following automatic conversions were performed:
'_symmetry_cell_setting' value 'Monoclinic' changed to 'monoclinic'
according to '/home/saulius/struct/CIF-dictionaries/cif_core.dic'
dictionary named 'cif_core.dic' version 2.4.1 from
2010-06-29.

'_exptl_absorpt_correction_type' value 'Multi-scan' changed
to 'multi-scan' according to
'/home/saulius/struct/CIF-dictionaries/cif_core.dic' dictionary named
'cif_core.dic' version 2.4.1 from 2010-06-29.

Automatic conversion script
Id: cif_fix_enum 1527 2010-12-29 10:47:43Z saulius 

The following automatic conversions were performed:

'_symmetry_cell_setting' value 'Monoclinic' changed to 'monoclinic'
according to /home/saulius/struct/CIF-dictionaries/cif_core.dic
dictionary named 'cif_core.dic' version 2.4.1 from
2010-06-29.

'_exptl_absorpt_correction_type' value 'Multi-scan'
changed to 'multi-scan' according to
/home/saulius/struct/CIF-dictionaries/cif_core.dic dictionary named
'cif_core.dic' version 2.4.1 from 2010-06-29.

Automatic conversion script
Id: cif_fix_values 1715 2011-07-08 13:25:40Z adriana 
;
_cod_original_sg_symbol_H-M 'P 21/c'
_cod_database_code 2222585
_cod_database_fobs_code 2222585

loop_
_symmetry_equiv_pos_as_xyz
'x, y, z'
'-x, y+1/2, -z+1/2'
'-x, -y, -z'
'x, -y-1/2, z-1/2'

loop_
_atom_site_type_symbol
_atom_site_label
_atom_site_fract_x
_atom_site_fract_y
_atom_site_fract_z
_atom_site_U_iso_or_equiv
_atom_site_adp_type
_atom_site_calc_flag
_atom_site_refinement_flags
_atom_site_occupancy
_atom_site_disorder_assembly
_atom_site_disorder_group
O O1 0.14493(11) 0.19520(7) 0.50443(9) 0.0560(3) Uani d . 1 . .
O O2 0.41301(12) 0.16165(9) 1.02065(10) 0.0722(4) Uani d . 1 . .
N N1 0.17515(10) 0.16380(6) 0.70591(9) 0.0338(2) Uani d . 1 . .
C C2 0.12064(12) 0.15019(8) 0.82403(11) 0.0361(3) Uani d . 1 . .
H H2 0.0881 0.1980 0.8520 0.043 Uiso calc R 1 . .
C C3 0.21997(14) 0.12271(9) 0.92293(12) 0.0466(4) Uani d . 1 . .
H H3A 0.1886 0.1294 1.0030 0.056 Uiso calc R 1 . .
H H3B 0.2313 0.0692 0.9113 0.056 Uiso calc R 1 . .
C C4 0.34508(15) 0.15986(10) 0.92630(13) 0.0493(4) Uani d . 1 . .
C C5 0.38114(14) 0.19299(9) 0.80660(13) 0.0446(3) Uani d . 1 . .
C C6 0.30890(12) 0.15316(7) 0.69712(11) 0.0362(3) Uani d . 1 . .
H H6 0.3282 0.1809 0.6235 0.043 Uiso calc R 1 . .
C C7 0.10627(13) 0.19291(8) 0.60735(11) 0.0373(3) Uani d . 1 . .
C C8 -0.01836(13) 0.22524(8) 0.62390(11) 0.0376(3) Uani d . 1 . .
C C9 -0.12156(16) 0.19732(9) 0.55574(16) 0.0543(4) Uani d . 1 . .
H H9 -0.1149 0.1550 0.5067 0.065 Uiso calc R 1 . .
C C10 -0.23461(17) 0.23218(11) 0.5604(2) 0.0681(5) Uani d . 1 . .
H H10 -0.3040 0.2125 0.5155 0.082 Uiso calc R 1 . .
C C11 -0.24602(16) 0.29517(10) 0.62980(18) 0.0600(4) Uani d . 1 . .
H H11 -0.3223 0.3187 0.6312 0.072 Uiso calc R 1 . .
C C12 -0.14437(17) 0.32334(10) 0.69727(17) 0.0588(4) Uani d . 1 . .
H H12 -0.1516 0.3664 0.7445 0.071 Uiso calc R 1 . .
C C13 -0.03124(15) 0.28842(9) 0.69574(15) 0.0507(4) Uani d . 1 . .
H H13 0.0370 0.3075 0.7433 0.061 Uiso calc R 1 . .
C C14 0.01468(13) 0.09444(8) 0.80976(12) 0.0385(3) Uani d . 1 . .
C C15 0.01631(15) 0.03311(8) 0.73135(15) 0.0485(4) Uani d . 1 . .
H H15 0.0832 0.0259 0.6848 0.058 Uiso calc R 1 . .
C C16 -0.08083(17) -0.01740(10) 0.72184(18) 0.0608(5) Uani d . 1 . .
H H16 -0.0791 -0.0582 0.6688 0.073 Uiso calc R 1 . .
C C17 -0.18017(18) -0.00735(12) 0.7908(2) 0.0699(5) Uani d . 1 . .
H H17 -0.2455 -0.0413 0.7844 0.084 Uiso calc R 1 . .
C C18 -0.18221(18) 0.05259(13) 0.8683(2) 0.0724(6) Uani d . 1 . .
H H18 -0.2490 0.0592 0.9152 0.087 Uiso calc R 1 . .
C C19 -0.08585(15) 0.10376(10) 0.87796(15) 0.0561(4) Uani d . 1 . .
H H19 -0.0888 0.1447 0.9307 0.067 Uiso calc R 1 . .
C C20 0.34155(16) 0.27631(9) 0.80821(15) 0.0539(4) Uani d . 1 . .
H H20A 0.2550 0.2794 0.8196 0.081 Uiso calc R 1 . .
H H20B 0.3569 0.2995 0.7314 0.081 Uiso calc R 1 . .
H H20C 0.3882 0.3018 0.8747 0.081 Uiso calc R 1 . .
C C21 0.52053(15) 0.19025(12) 0.79462(18) 0.0646(5) Uani d . 1 . .
H H21A 0.5634 0.2149 0.8642 0.097 Uiso calc R 1 . .
H H21B 0.5386 0.2153 0.7202 0.097 Uiso calc R 1 . .
H H21C 0.5470 0.1389 0.7920 0.097 Uiso calc R 1 . .
C C22 0.34321(13) 0.07146(8) 0.67344(13) 0.0397(3) Uani d . 1 . .
C C23 0.40686(15) 0.02446(10) 0.75922(15) 0.0532(4) Uani d . 1 . .
H H23 0.4300 0.0424 0.8381 0.064 Uiso calc R 1 . .
C C24 0.43630(17) -0.04821(10) 0.72953(19) 0.0638(5) Uani d . 1 . .
H H24 0.4789 -0.0787 0.7882 0.077 Uiso calc R 1 . .
C C25 0.40313(18) -0.07557(10) 0.6143(2) 0.0700(5) Uani d . 1 . .
H H25 0.4234 -0.1246 0.5943 0.084 Uiso calc R 1 . .
C C26 0.33977(17) -0.03070(10) 0.52792(18) 0.0627(5) Uani d . 1 . .
H H26 0.3162 -0.0495 0.4497 0.075 Uiso calc R 1 . .
C C27 0.31101(14) 0.04226(9) 0.55720(14) 0.0475(4) Uani d . 1 . .
H H27 0.2691 0.0724 0.4976 0.057 Uiso calc R 1 . .

loop_
_atom_site_aniso_label
_atom_site_aniso_U_11
_atom_site_aniso_U_22
_atom_site_aniso_U_33
_atom_site_aniso_U_12
_atom_site_aniso_U_13
_atom_site_aniso_U_23
O1 0.0589(7) 0.0747(8) 0.0352(5) 0.0155(6) 0.0096(5) 0.0121(5)
O2 0.0575(8) 0.1115(11) 0.0444(6) -0.0127(7) -0.0138(5) -0.0013(6)
N1 0.0348(6) 0.0364(6) 0.0304(5) -0.0024(4) 0.0035(4) 0.0021(4)
C2 0.0398(7) 0.0379(7) 0.0308(6) -0.0046(6) 0.0045(5) 0.0026(5)
C3 0.0469(9) 0.0608(9) 0.0314(6) -0.0062(7) -0.0002(6) 0.0079(6)
C4 0.0465(9) 0.0623(10) 0.0377(7) -0.0050(7) -0.0046(6) -0.0025(6)
C5 0.0382(8) 0.0535(8) 0.0418(7) -0.0107(6) 0.0023(6) -0.0053(6)
C6 0.0346(7) 0.0400(7) 0.0342(6) -0.0031(5) 0.0044(5) 0.0009(5)
C7 0.0424(8) 0.0365(7) 0.0329(6) -0.0008(6) 0.0025(5) 0.0033(5)
C8 0.0400(8) 0.0384(7) 0.0341(6) 0.0001(6) 0.0012(5) 0.0054(5)
C9 0.0520(10) 0.0482(9) 0.0602(9) 0.0012(7) -0.0090(7) -0.0065(7)
C10 0.0455(10) 0.0635(11) 0.0914(13) -0.0029(8) -0.0171(9) -0.0044(10)
C11 0.0421(10) 0.0613(11) 0.0772(11) 0.0092(8) 0.0096(8) 0.0086(9)
C12 0.0585(11) 0.0559(10) 0.0623(10) 0.0107(8) 0.0065(8) -0.0072(8)
C13 0.0465(9) 0.0514(9) 0.0530(8) 0.0019(7) -0.0029(7) -0.0096(7)
C14 0.0380(8) 0.0398(7) 0.0372(6) -0.0028(6) -0.0002(5) 0.0102(5)
C15 0.0461(9) 0.0402(8) 0.0588(9) -0.0051(6) 0.0020(7) 0.0019(6)
C16 0.0605(11) 0.0441(9) 0.0748(11) -0.0121(8) -0.0106(9) 0.0065(8)
C17 0.0543(11) 0.0667(12) 0.0860(13) -0.0249(9) -0.0094(9) 0.0264(10)
C18 0.0478(11) 0.0892(15) 0.0825(13) -0.0161(10) 0.0185(9) 0.0165(11)
C19 0.0482(10) 0.0659(11) 0.0556(9) -0.0082(8) 0.0125(7) 0.0015(8)
C20 0.0578(10) 0.0517(9) 0.0534(9) -0.0181(8) 0.0115(7) -0.0115(7)
C21 0.0408(10) 0.0849(13) 0.0679(11) -0.0175(9) 0.0028(8) -0.0122(9)
C22 0.0322(7) 0.0419(7) 0.0450(7) -0.0006(6) 0.0034(5) 0.0021(6)
C23 0.0476(9) 0.0557(9) 0.0546(9) 0.0042(7) -0.0047(7) 0.0055(7)
C24 0.0506(10) 0.0528(10) 0.0855(13) 0.0092(8) -0.0085(9) 0.0137(9)
C25 0.0571(12) 0.0432(9) 0.1068(15) 0.0095(8) -0.0094(10) -0.0086(10)
C26 0.0609(11) 0.0520(10) 0.0728(11) 0.0076(8) -0.0074(9) -0.0174(8)
C27 0.0454(9) 0.0468(8) 0.0493(8) 0.0055(7) -0.0021(6) -0.0041(6)

loop_
_atom_type_symbol
_atom_type_description
_atom_type_scat_dispersion_real
_atom_type_scat_dispersion_imag
_atom_type_scat_source
C C 0.0033 0.0016 'International Tables Vol C Tables 4.2.6.8 and 6.1.1.4'
H H 0.0000 0.0000 'International Tables Vol C Tables 4.2.6.8 and 6.1.1.4'
N N 0.0061 0.0033 'International Tables Vol C Tables 4.2.6.8 and 6.1.1.4'
O O 0.0106 0.0060 'International Tables Vol C Tables 4.2.6.8 and 6.1.1.4'

loop_
_geom_angle_atom_site_label_1
_geom_angle_atom_site_label_2
_geom_angle_atom_site_label_3
_geom_angle_site_symmetry_1
_geom_angle_site_symmetry_3
_geom_angle
_geom_angle_publ_flag
C7 N1 C6 . . 118.40(10) ?
C7 N1 C2 . . 120.99(11) ?
C6 N1 C2 . . 120.31(10) ?
N1 C2 C14 . . 112.00(10) ?
N1 C2 C3 . . 110.59(11) ?
C14 C2 C3 . . 110.06(11) ?
N1 C2 H2 . . 108.0 ?
C14 C2 H2 . . 108.0 ?
C3 C2 H2 . . 108.0 ?
C4 C3 C2 . . 116.94(12) ?
C4 C3 H3A . . 108.1 ?
C2 C3 H3A . . 108.1 ?
C4 C3 H3B . . 108.1 ?
C2 C3 H3B . . 108.1 ?
H3A C3 H3B . . 107.3 ?
O2 C4 C3 . . 120.83(14) ?
O2 C4 C5 . . 122.41(15) ?
C3 C4 C5 . . 116.74(12) ?
C4 C5 C21 . . 113.12(14) ?
C4 C5 C6 . . 109.53(12) ?
C21 C5 C6 . . 111.08(12) ?
C4 C5 C20 . . 105.76(12) ?
C21 C5 C20 . . 108.03(13) ?
C6 C5 C20 . . 109.10(12) ?
N1 C6 C22 . . 112.86(11) ?
N1 C6 C5 . . 109.16(10) ?
C22 C6 C5 . . 116.95(12) ?
N1 C6 H6 . . 105.6 ?
C22 C6 H6 . . 105.6 ?
C5 C6 H6 . . 105.6 ?
O1 C7 N1 . . 121.65(13) ?
O1 C7 C8 . . 118.71(12) ?
N1 C7 C8 . . 119.61(11) ?
C9 C8 C13 . . 118.61(14) ?
C9 C8 C7 . . 119.78(13) ?
C13 C8 C7 . . 121.19(13) ?
C10 C9 C8 . . 120.05(16) ?
C10 C9 H9 . . 120.0 ?
C8 C9 H9 . . 120.0 ?
C11 C10 C9 . . 120.93(17) ?
C11 C10 H10 . . 119.5 ?
C9 C10 H10 . . 119.5 ?
C10 C11 C12 . . 119.45(16) ?
C10 C11 H11 . . 120.3 ?
C12 C11 H11 . . 120.3 ?
C11 C12 C13 . . 120.44(16) ?
C11 C12 H12 . . 119.8 ?
C13 C12 H12 . . 119.8 ?
C12 C13 C8 . . 120.50(15) ?
C12 C13 H13 . . 119.7 ?
C8 C13 H13 . . 119.7 ?
C19 C14 C15 . . 118.55(14) ?
C19 C14 C2 . . 119.56(13) ?
C15 C14 C2 . . 121.88(13) ?
C16 C15 C14 . . 120.51(16) ?
C16 C15 H15 . . 119.7 ?
C14 C15 H15 . . 119.7 ?
C17 C16 C15 . . 120.16(18) ?
C17 C16 H16 . . 119.9 ?
C15 C16 H16 . . 119.9 ?
C18 C17 C16 . . 119.66(17) ?
C18 C17 H17 . . 120.2 ?
C16 C17 H17 . . 120.2 ?
C17 C18 C19 . . 120.68(18) ?
C17 C18 H18 . . 119.7 ?
C19 C18 H18 . . 119.7 ?
C14 C19 C18 . . 120.43(17) ?
C14 C19 H19 . . 119.8 ?
C18 C19 H19 . . 119.8 ?
C5 C20 H20A . . 109.5 ?
C5 C20 H20B . . 109.5 ?
H20A C20 H20B . . 109.5 ?
C5 C20 H20C . . 109.5 ?
H20A C20 H20C . . 109.5 ?
H20B C20 H20C . . 109.5 ?
C5 C21 H21A . . 109.5 ?
C5 C21 H21B . . 109.5 ?
H21A C21 H21B . . 109.5 ?
C5 C21 H21C . . 109.5 ?
H21A C21 H21C . . 109.5 ?
H21B C21 H21C . . 109.5 ?
C27 C22 C23 . . 117.29(14) ?
C27 C22 C6 . . 117.74(12) ?
C23 C22 C6 . . 124.95(13) ?
C24 C23 C22 . . 121.26(16) ?
C24 C23 H23 . . 119.4 ?
C22 C23 H23 . . 119.4 ?
C25 C24 C23 . . 120.19(16) ?
C25 C24 H24 . . 119.9 ?
C23 C24 H24 . . 119.9 ?
C24 C25 C26 . . 119.90(17) ?
C24 C25 H25 . . 120.0 ?
C26 C25 H25 . . 120.0 ?
C25 C26 C27 . . 119.99(17) ?
C25 C26 H26 . . 120.0 ?
C27 C26 H26 . . 120.0 ?
C26 C27 C22 . . 121.36(15) ?
C26 C27 H27 . . 119.3 ?
C22 C27 H27 . . 119.3 ?

loop_
_geom_bond_atom_site_label_1
_geom_bond_atom_site_label_2
_geom_bond_site_symmetry_2
_geom_bond_distance
_geom_bond_publ_flag
O1 C7 . 1.2307(16) ?
O2 C4 . 1.2115(17) ?
N1 C7 . 1.3561(16) ?
N1 C6 . 1.4754(17) ?
N1 C2 . 1.4813(15) ?
C2 C14 . 1.5170(19) ?
C2 C3 . 1.5359(19) ?
C2 H2 . 0.9800 ?
C3 C4 . 1.508(2) ?
C3 H3A . 0.9700 ?
C3 H3B . 0.9700 ?
C4 C5 . 1.513(2) ?
C5 C21 . 1.531(2) ?
C5 C6 . 1.5412(19) ?
C5 C20 . 1.545(2) ?
C6 C22 . 1.529(2) ?
C6 H6 . 0.9800 ?
C7 C8 . 1.495(2) ?
C8 C9 . 1.381(2) ?
C8 C13 . 1.384(2) ?
C9 C10 . 1.380(3) ?
C9 H9 . 0.9300 ?
C10 C11 . 1.364(3) ?
C10 H10 . 0.9300 ?
C11 C12 . 1.367(3) ?
C11 H11 . 0.9300 ?
C12 C13 . 1.378(2) ?
C12 H12 . 0.9300 ?
C13 H13 . 0.9300 ?
C14 C19 . 1.382(2) ?
C14 C15 . 1.387(2) ?
C15 C16 . 1.383(2) ?
C15 H15 . 0.9300 ?
C16 C17 . 1.378(3) ?
C16 H16 . 0.9300 ?
C17 C18 . 1.362(3) ?
C17 H17 . 0.9300 ?
C18 C19 . 1.384(3) ?
C18 H18 . 0.9300 ?
C19 H19 . 0.9300 ?
C20 H20A . 0.9600 ?
C20 H20B . 0.9600 ?
C20 H20C . 0.9600 ?
C21 H21A . 0.9600 ?
C21 H21B . 0.9600 ?
C21 H21C . 0.9600 ?
C22 C27 . 1.384(2) ?
C22 C23 . 1.392(2) ?
C23 C24 . 1.378(2) ?
C23 H23 . 0.9300 ?
C24 C25 . 1.364(3) ?
C24 H24 . 0.9300 ?
C25 C26 . 1.372(3) ?
C25 H25 . 0.9300 ?
C26 C27 . 1.380(2) ?
C26 H26 . 0.9300 ?
C27 H27 . 0.9300 ?

loop_
_geom_hbond_atom_site_label_D
_geom_hbond_atom_site_label_H
_geom_hbond_atom_site_label_A
_geom_hbond_site_symmetry_A
_geom_hbond_distance_DH
_geom_hbond_distance_HA
_geom_hbond_distance_DA
_geom_hbond_angle_DHA
C6 H6 O1 1 0.98 2.29 2.7346(17) 106.4
C2 H2 O1 4_566 0.98 2.56 3.3784(17) 140.5
C20 H20A O1 4_566 0.96 2.47 3.1885(19) 131.6
C20 H20B O2 4_565 0.96 2.52 3.470(2) 169.9

loop_
_geom_torsion_atom_site_label_1
_geom_torsion_atom_site_label_2
_geom_torsion_atom_site_label_3
_geom_torsion_atom_site_label_4
_geom_torsion_site_symmetry_1
_geom_torsion_site_symmetry_2
_geom_torsion_site_symmetry_3
_geom_torsion_site_symmetry_4
_geom_torsion
_geom_torsion_publ_flag
C7 N1 C2 C14 . . . . 61.05(16) ?
C6 N1 C2 C14 . . . . -125.24(12) ?
C7 N1 C2 C3 . . . . -175.79(12) ?
C6 N1 C2 C3 . . . . -2.08(16) ?
N1 C2 C3 C4 . . . . 40.28(18) ?
C14 C2 C3 C4 . . . . 164.56(13) ?
C2 C3 C4 O2 . . . . 154.70(16) ?
C2 C3 C4 C5 . . . . -26.3(2) ?
O2 C4 C5 C21 . . . . 30.2(2) ?
C3 C4 C5 C21 . . . . -148.72(15) ?
O2 C4 C5 C6 . . . . 154.74(16) ?
C3 C4 C5 C6 . . . . -24.22(19) ?
O2 C4 C5 C20 . . . . -87.8(2) ?
C3 C4 C5 C20 . . . . 93.23(16) ?
C7 N1 C6 C22 . . . . -102.18(13) ?
C2 N1 C6 C22 . . . . 83.95(14) ?
C7 N1 C6 C5 . . . . 125.98(13) ?
C2 N1 C6 C5 . . . . -47.89(15) ?
C4 C5 C6 N1 . . . . 59.99(15) ?
C21 C5 C6 N1 . . . . -174.33(13) ?
C20 C5 C6 N1 . . . . -55.34(14) ?
C4 C5 C6 C22 . . . . -69.65(16) ?
C21 C5 C6 C22 . . . . 56.03(17) ?
C20 C5 C6 C22 . . . . 175.02(11) ?
C6 N1 C7 O1 . . . . 16.05(19) ?
C2 N1 C7 O1 . . . . -170.12(13) ?
C6 N1 C7 C8 . . . . -162.10(11) ?
C2 N1 C7 C8 . . . . 11.73(18) ?
O1 C7 C8 C9 . . . . 59.09(19) ?
N1 C7 C8 C9 . . . . -122.69(15) ?
O1 C7 C8 C13 . . . . -113.39(16) ?
N1 C7 C8 C13 . . . . 64.83(18) ?
C13 C8 C9 C10 . . . . -0.2(2) ?
C7 C8 C9 C10 . . . . -172.85(15) ?
C8 C9 C10 C11 . . . . 1.3(3) ?
C9 C10 C11 C12 . . . . -1.1(3) ?
C10 C11 C12 C13 . . . . -0.2(3) ?
C11 C12 C13 C8 . . . . 1.3(3) ?
C9 C8 C13 C12 . . . . -1.1(2) ?
C7 C8 C13 C12 . . . . 171.44(14) ?
N1 C2 C14 C19 . . . . -144.35(13) ?
C3 C2 C14 C19 . . . . 92.20(16) ?
N1 C2 C14 C15 . . . . 36.78(18) ?
C3 C2 C14 C15 . . . . -86.67(15) ?
C19 C14 C15 C16 . . . . 0.1(2) ?
C2 C14 C15 C16 . . . . 178.96(13) ?
C14 C15 C16 C17 . . . . -0.3(2) ?
C15 C16 C17 C18 . . . . 0.0(3) ?
C16 C17 C18 C19 . . . . 0.4(3) ?
C15 C14 C19 C18 . . . . 0.3(2) ?
C2 C14 C19 C18 . . . . -178.58(16) ?
C17 C18 C19 C14 . . . . -0.6(3) ?
N1 C6 C22 C27 . . . . 72.51(15) ?
C5 C6 C22 C27 . . . . -159.62(13) ?
N1 C6 C22 C23 . . . . -108.93(15) ?
C5 C6 C22 C23 . . . . 18.9(2) ?
C27 C22 C23 C24 . . . . -0.1(2) ?
C6 C22 C23 C24 . . . . -178.70(15) ?
C22 C23 C24 C25 . . . . 0.0(3) ?
C23 C24 C25 C26 . . . . -0.3(3) ?
C24 C25 C26 C27 . . . . 0.8(3) ?
C25 C26 C27 C22 . . . . -1.0(3) ?
C23 C22 C27 C26 . . . . 0.6(2) ?
C6 C22 C27 C26 . . . . 179.29(15) ?
